data_2216119
loop_
_publ_author_name
'Saeed, Aamer'
'Rafique, Hummera'
'Bolte, Michael'

_publ_section_title
;
 6-Methylbenzo[<i>d</i>]thiazol-2-amine
;
_journal_coeditor_code SJ2362
_journal_issue 11
_journal_name_full 'Acta Crystallographica Section E'
_journal_page_first o4247
_journal_page_last o4247
_journal_paper_doi 10.1107/S1600536807046958
_journal_volume 63
_journal_year 2007
_chemical_formula_iupac 'C8 H8 N2 S'
_chemical_formula_moiety 'C8 H8 N2 S'
_chemical_formula_sum 'C8 H8 N2 S'
_chemical_formula_weight 164.22
_chemical_name_systematic
;
6-Methylbenzo[d]thiazol-2-amine
;
_space_group_IT_number 2
_symmetry_cell_setting triclinic
_symmetry_space_group_name_Hall '-P 1'
_symmetry_space_group_name_H-M 'P -1'
_atom_sites_solution_hydrogens geom
_atom_sites_solution_primary direct
_atom_sites_solution_secondary difmap
_audit_creation_method SHELXL-97
_cell_angle_alpha 93.167(9)
_cell_angle_beta 97.233(10)
_cell_angle_gamma 96.592(10)
_cell_formula_units_Z 4
_cell_length_a 5.8174(6)
_cell_length_b 9.1150(12)
_cell_length_c 15.0897(17)
_cell_measurement_reflns_used 8290
_cell_measurement_temperature 173(2)
_cell_measurement_theta_max 26.4
_cell_measurement_theta_min 3.6
_cell_volume 786.55(16)
_computing_cell_refinement 'X-AREA (Stoe & Cie, 2001)'
_computing_data_collection 'X-AREA (Stoe & Cie, 2001)'
_computing_data_reduction 'X-AREA (Stoe & Cie, 2001)'
_computing_molecular_graphics 'PLATON (Spek, 2003) and XP in SHELXTL-Plus (Sheldrick, 1991)'
_computing_publication_material 'SHELXL97 (Sheldrick, 1997)'
_computing_structure_refinement 'SHELXL97 (Sheldrick, 1997)'
_computing_structure_solution 'SHELXS97 (Sheldrick, 1990)'
_diffrn_ambient_temperature 173(2)
_diffrn_measured_fraction_theta_full 0.991
_diffrn_measured_fraction_theta_max 0.981
_diffrn_measurement_device_type 'Stoe IPDSII two-circle'
_diffrn_measurement_method \w
_diffrn_radiation_monochromator graphite
_diffrn_radiation_source 'fine-focus sealed tube'
_diffrn_radiation_type MoK\a
_diffrn_radiation_wavelength 0.71073
_diffrn_reflns_av_R_equivalents 0.0407
_diffrn_reflns_av_sigmaI/netI 0.0291
_diffrn_reflns_limit_h_max 7
_diffrn_reflns_limit_h_min -7
_diffrn_reflns_limit_k_max 11
_diffrn_reflns_limit_k_min -11
_diffrn_reflns_limit_l_max 17
_diffrn_reflns_limit_l_min -18
_diffrn_reflns_number 9276
_diffrn_reflns_theta_full 25.00
_diffrn_reflns_theta_max 26.33
_diffrn_reflns_theta_min 3.56
_diffrn_standards_number 0
_exptl_absorpt_coefficient_mu 0.340
_exptl_absorpt_correction_T_max 0.9079
_exptl_absorpt_correction_T_min 0.8961
_exptl_absorpt_correction_type multi-scan
_exptl_absorpt_process_details '(MULABS; Spek, 2003; Blessing, 1995)'
_exptl_crystal_colour 'light brown'
_exptl_crystal_density_diffrn 1.387
_exptl_crystal_density_method 'not measured'
_exptl_crystal_description block
_exptl_crystal_F_000 344
_exptl_crystal_size_max 0.33
_exptl_crystal_size_mid 0.32
_exptl_crystal_size_min 0.29
_refine_diff_density_max 0.293
_refine_diff_density_min -0.268
_refine_ls_extinction_coef 0.020(4)
_refine_ls_extinction_expression Fc^*^=kFc[1+0.001xFc^2^\l^3^/sin(2\q)]^-1/4^
_refine_ls_extinction_method 'SHELXL97 (Sheldrick, 1997)'
_refine_ls_goodness_of_fit_ref 1.033
_refine_ls_hydrogen_treatment mixed
_refine_ls_matrix_type full
_refine_ls_number_parameters 218
_refine_ls_number_reflns 3154
_refine_ls_number_restraints 0
_refine_ls_restrained_S_all 1.033
_refine_ls_R_factor_all 0.0357
_refine_ls_R_factor_gt 0.0322
_refine_ls_shift/su_max 0.001
_refine_ls_shift/su_mean 0.000
_refine_ls_structure_factor_coef Fsqd
_refine_ls_weighting_details 'calc w=1/[\s^2^(Fo^2^)+(0.0451P)^2^+0.307P] where P=(Fo^2^+2Fc^2^)/3'
_refine_ls_weighting_scheme calc
_refine_ls_wR_factor_gt 0.0825
_refine_ls_wR_factor_ref 0.0844
_reflns_number_gt 2900
_reflns_number_total 3154
_reflns_threshold_expression I>2\s(I)
_cod_data_source_file sj2362.cif
_cod_data_source_block I
_cod_database_code 2216119
_cod_database_fobs_code 2216119

loop_
_symmetry_equiv_pos_as_xyz
'x, y, z'
'-x, -y, -z'

loop_
_atom_site_type_symbol
_atom_site_label
_atom_site_fract_x
_atom_site_fract_y
_atom_site_fract_z
_atom_site_U_iso_or_equiv
_atom_site_adp_type
_atom_site_calc_flag
_atom_site_refinement_flags
_atom_site_occupancy
S S1 0.23118(6) 0.21396(4) 0.55557(2) 0.02484(12) Uani d . 1
C C1 -0.0260(2) 0.30261(15) 0.53845(9) 0.0197(3) Uani d . 1
N N1 -0.0894(2) 0.37788(15) 0.60907(9) 0.0255(3) Uani d . 1
H H1A 0.011(4) 0.403(2) 0.6562(15) 0.036(5) Uiso d . 1
H H1B -0.216(4) 0.428(2) 0.5959(14) 0.044(6) Uiso d . 1
N N2 -0.1407(2) 0.28530(13) 0.45774(8) 0.0213(3) Uani d . 1
C C2 -0.0301(2) 0.19589(15) 0.40221(9) 0.0196(3) Uani d . 1
C C3 0.1735(2) 0.14371(15) 0.44353(9) 0.0200(3) Uani d . 1
C C4 0.3022(2) 0.05398(16) 0.39606(10) 0.0229(3) Uani d . 1
H H4 0.4390 0.0204 0.4251 0.027 Uiso calc R 1
C C5 0.2273(2) 0.01417(15) 0.30541(10) 0.0220(3) Uani d . 1
C C6 0.0287(3) 0.06973(17) 0.26387(10) 0.0260(3) Uani d . 1
H H6 -0.0199 0.0452 0.2018 0.031 Uiso calc R 1
C C7 -0.0993(3) 0.15994(17) 0.31098(10) 0.0253(3) Uani d . 1
H H7 -0.2326 0.1966 0.2812 0.030 Uiso calc R 1
C C8 0.3577(3) -0.08893(17) 0.25373(10) 0.0270(3) Uani d . 1
H H8A 0.5262 -0.0616 0.2703 0.041 Uiso calc R 1
H H8B 0.3166 -0.0807 0.1893 0.041 Uiso calc R 1
H H8C 0.3146 -0.1911 0.2682 0.041 Uiso calc R 1
S S1A 0.76943(6) 0.53815(4) 0.81495(2) 0.02363(12) Uani d . 1
C C1A 0.5205(2) 0.52790(15) 0.73255(9) 0.0201(3) Uani d . 1
N N1A 0.5394(2) 0.59802(15) 0.65586(9) 0.0250(3) Uani d . 1
H H1C 0.401(4) 0.607(2) 0.6190(14) 0.034(5) Uiso d . 1
H H1D 0.650(4) 0.666(2) 0.6577(14) 0.038(5) Uiso d . 1
N N2A 0.3341(2) 0.44627(13) 0.74930(8) 0.0207(3) Uani d . 1
C C2A 0.3787(2) 0.38328(15) 0.83140(9) 0.0198(3) Uani d . 1
C C3A 0.6062(2) 0.41915(15) 0.87741(9) 0.0208(3) Uani d . 1
C C4A 0.6777(3) 0.36119(17) 0.95848(10) 0.0245(3) Uani d . 1
H H4A 0.8325 0.3868 0.9879 0.029 Uiso calc R 1
C C5A 0.5178(3) 0.26475(17) 0.99576(10) 0.0267(3) Uani d . 1
C C6A 0.2901(3) 0.23073(17) 0.95093(11) 0.0284(3) Uani d . 1
H H6A 0.1809 0.1664 0.9768 0.034 Uiso calc R 1
C C7A 0.2183(3) 0.28812(17) 0.86957(10) 0.0257(3) Uani d . 1
H H7A 0.0630 0.2630 0.8405 0.031 Uiso calc R 1
C C8A 0.5920(3) 0.1975(2) 1.08303(12) 0.0377(4) Uani d . 1
H H8A1 0.6289 0.0969 1.0702 0.057 Uiso calc R 1
H H8A2 0.4647 0.1941 1.1199 0.057 Uiso calc R 1
H H8A3 0.7305 0.2581 1.1153 0.057 Uiso calc R 1

loop_
_atom_site_aniso_label
_atom_site_aniso_U_11
_atom_site_aniso_U_22
_atom_site_aniso_U_33
_atom_site_aniso_U_12
_atom_site_aniso_U_13
_atom_site_aniso_U_23
S1 0.0252(2) 0.0312(2) 0.01881(19) 0.01339(14) -0.00278(13) 0.00009(14)
C1 0.0184(6) 0.0198(7) 0.0215(7) 0.0040(5) 0.0024(5) 0.0044(5)
N1 0.0235(6) 0.0314(7) 0.0221(6) 0.0096(5) 0.0006(5) -0.0013(5)
N2 0.0194(6) 0.0234(6) 0.0217(6) 0.0066(5) 0.0006(4) 0.0016(5)
C2 0.0193(6) 0.0188(6) 0.0204(7) 0.0031(5) 0.0008(5) 0.0017(5)
C3 0.0209(6) 0.0201(7) 0.0189(7) 0.0037(5) 0.0000(5) 0.0034(5)
C4 0.0237(7) 0.0221(7) 0.0237(7) 0.0081(5) 0.0013(5) 0.0027(6)
C5 0.0234(7) 0.0187(7) 0.0242(7) 0.0028(5) 0.0044(5) 0.0009(5)
C6 0.0283(7) 0.0286(8) 0.0196(7) 0.0047(6) -0.0017(6) -0.0021(6)
C7 0.0235(7) 0.0300(8) 0.0219(7) 0.0085(6) -0.0039(5) 0.0014(6)
C8 0.0279(7) 0.0263(7) 0.0272(8) 0.0059(6) 0.0047(6) -0.0028(6)
S1A 0.01826(18) 0.0280(2) 0.0238(2) 0.00143(13) -0.00034(13) 0.00397(14)
C1A 0.0199(6) 0.0211(7) 0.0201(7) 0.0084(5) 0.0015(5) 0.0001(5)
N1A 0.0233(6) 0.0275(7) 0.0257(7) 0.0059(5) 0.0033(5) 0.0080(5)
N2A 0.0193(5) 0.0233(6) 0.0202(6) 0.0063(4) 0.0013(4) 0.0017(5)
C2A 0.0212(6) 0.0195(7) 0.0193(7) 0.0069(5) 0.0018(5) -0.0003(5)
C3A 0.0218(7) 0.0204(7) 0.0206(7) 0.0054(5) 0.0029(5) -0.0012(5)
C4A 0.0261(7) 0.0263(7) 0.0210(7) 0.0084(6) -0.0013(5) -0.0004(6)
C5A 0.0368(8) 0.0246(7) 0.0207(7) 0.0112(6) 0.0044(6) 0.0018(6)
C6A 0.0315(8) 0.0257(8) 0.0303(8) 0.0047(6) 0.0098(6) 0.0065(6)
C7A 0.0212(7) 0.0268(8) 0.0291(8) 0.0033(5) 0.0029(6) 0.0025(6)
C8A 0.0494(10) 0.0391(10) 0.0270(8) 0.0139(8) 0.0036(7) 0.0101(7)

loop_
_atom_type_symbol
_atom_type_description
_atom_type_scat_dispersion_real
_atom_type_scat_dispersion_imag
_atom_type_scat_source
C C 0.0033 0.0016 'International Tables Vol C Tables 4.2.6.8 and 6.1.1.4'
H H 0.0000 0.0000 'International Tables Vol C Tables 4.2.6.8 and 6.1.1.4'
N N 0.0061 0.0033 'International Tables Vol C Tables 4.2.6.8 and 6.1.1.4'
S S 0.1246 0.1234 'International Tables Vol C Tables 4.2.6.8 and 6.1.1.4'

loop_
_geom_angle_atom_site_label_1
_geom_angle_atom_site_label_2
_geom_angle_atom_site_label_3
_geom_angle
C3 S1 C1 88.54(6)
N2 C1 N1 125.62(13)
N2 C1 S1 116.12(10)
N1 C1 S1 118.24(11)
C1 N1 H1A 119.7(13)
C1 N1 H1B 115.0(13)
H1A N1 H1B 121.3(19)
C1 N2 C2 110.33(11)
C7 C2 N2 125.72(13)
C7 C2 C3 118.66(13)
N2 C2 C3 115.58(12)
C4 C3 C2 121.75(13)
C4 C3 S1 128.82(11)
C2 C3 S1 109.40(10)
C5 C4 C3 119.27(13)
C5 C4 H4 120.4
C3 C4 H4 120.4
C4 C5 C6 118.85(13)
C4 C5 C8 120.14(13)
C6 C5 C8 121.01(13)
C7 C6 C5 121.98(14)
C7 C6 H6 119.0
C5 C6 H6 119.0
C2 C7 C6 119.43(13)
C2 C7 H7 120.3
C6 C7 H7 120.3
C5 C8 H8A 109.5
C5 C8 H8B 109.5
H8A C8 H8B 109.5
C5 C8 H8C 109.5
H8A C8 H8C 109.5
H8B C8 H8C 109.5
C3A S1A C1A 88.76(7)
N2A C1A N1A 124.90(13)
N2A C1A S1A 116.06(11)
N1A C1A S1A 118.96(11)
C1A N1A H1C 117.3(12)
C1A N1A H1D 116.5(15)
H1C N1A H1D 117.9(19)
C1A N2A C2A 110.18(12)
C7A C2A N2A 125.48(13)
C7A C2A C3A 118.57(13)
N2A C2A C3A 115.94(12)
C4A C3A C2A 122.32(14)
C4A C3A S1A 128.60(11)
C2A C3A S1A 109.06(11)
C3A C4A C5A 118.89(14)
C3A C4A H4A 120.6
C5A C4A H4A 120.6
C4A C5A C6A 118.96(14)
C4A C5A C8A 120.08(15)
C6A C5A C8A 120.96(15)
C7A C6A C5A 122.26(14)
C7A C6A H6A 118.9
C5A C6A H6A 118.9
C6A C7A C2A 118.98(14)
C6A C7A H7A 120.5
C2A C7A H7A 120.5
C5A C8A H8A1 109.5
C5A C8A H8A2 109.5
H8A1 C8A H8A2 109.5
C5A C8A H8A3 109.5
H8A1 C8A H8A3 109.5
H8A2 C8A H8A3 109.5

loop_
_geom_bond_atom_site_label_1
_geom_bond_atom_site_label_2
_geom_bond_distance
S1 C3 1.7518(14)
S1 C1 1.7778(14)
C1 N2 1.3052(19)
C1 N1 1.3488(19)
N1 H1A 0.86(2)
N1 H1B 0.92(2)
N2 C2 1.4002(17)
C2 C7 1.395(2)
C2 C3 1.4125(19)
C3 C4 1.3974(19)
C4 C5 1.397(2)
C4 H4 0.9500
C5 C6 1.404(2)
C5 C8 1.5159(19)
C6 C7 1.395(2)
C6 H6 0.9500
C7 H7 0.9500
C8 H8A 0.9800
C8 H8B 0.9800
C8 H8C 0.9800
S1A C3A 1.7517(15)
S1A C1A 1.7760(14)
C1A N2A 1.3029(19)
C1A N1A 1.3629(19)
N1A H1C 0.93(2)
N1A H1D 0.84(2)
N2A C2A 1.4013(18)
C2A C7A 1.400(2)
C2A C3A 1.4089(19)
C3A C4A 1.394(2)
C4A C5A 1.397(2)
C4A H4A 0.9500
C5A C6A 1.402(2)
C5A C8A 1.518(2)
C6A C7A 1.395(2)
C6A H6A 0.9500
C7A H7A 0.9500
C8A H8A1 0.9800
C8A H8A2 0.9800
C8A H8A3 0.9800

loop_
_geom_hbond_atom_site_label_D
_geom_hbond_atom_site_label_H
_geom_hbond_atom_site_label_A
_geom_hbond_site_symmetry_A
_geom_hbond_distance_DH
_geom_hbond_distance_HA
_geom_hbond_distance_DA
_geom_hbond_angle_DHA
N1 H1A N2A . 0.86(2) 2.18(2) 3.0211(18) 163.4(18)
N1 H1B N1A 1_455 0.92(2) 2.43(2) 3.2264(18) 144.9(18)
N1A H1C N2 2_566 0.93(2) 2.15(2) 3.0356(18) 158.3(17)
N1A H1D Cg 2_666 0.93 2.42 3.240 166

loop_
_geom_torsion_atom_site_label_1
_geom_torsion_atom_site_label_2
_geom_torsion_atom_site_label_3
_geom_torsion_atom_site_label_4
_geom_torsion
C3 S1 C1 N2 -1.37(12)
C3 S1 C1 N1 176.96(12)
N1 C1 N2 C2 -177.47(14)
S1 C1 N2 C2 0.73(16)
C1 N2 C2 C7 -177.03(14)
C1 N2 C2 C3 0.56(17)
C7 C2 C3 C4 -1.9(2)
N2 C2 C3 C4 -179.71(13)
C7 C2 C3 S1 176.22(11)
N2 C2 C3 S1 -1.55(15)
C1 S1 C3 C4 179.52(14)
C1 S1 C3 C2 1.54(11)
C2 C3 C4 C5 -0.2(2)
S1 C3 C4 C5 -178.01(11)
C3 C4 C5 C6 2.1(2)
C3 C4 C5 C8 -177.12(13)
C4 C5 C6 C7 -1.8(2)
C8 C5 C6 C7 177.38(14)
N2 C2 C7 C6 179.74(14)
C3 C2 C7 C6 2.2(2)
C5 C6 C7 C2 -0.4(2)
C3A S1A C1A N2A 0.59(11)
C3A S1A C1A N1A -176.27(12)
N1A C1A N2A C2A 176.22(12)
S1A C1A N2A C2A -0.43(15)
C1A N2A C2A C7A -179.20(13)
C1A N2A C2A C3A -0.03(17)
C7A C2A C3A C4A 1.2(2)
N2A C2A C3A C4A -178.06(12)
C7A C2A C3A S1A 179.69(10)
N2A C2A C3A S1A 0.46(15)
C1A S1A C3A C4A 177.85(14)
C1A S1A C3A C2A -0.55(10)
C2A C3A C4A C5A -0.4(2)
S1A C3A C4A C5A -178.58(11)
C3A C4A C5A C6A -0.7(2)
C3A C4A C5A C8A 178.78(13)
C4A C5A C6A C7A 1.0(2)
C8A C5A C6A C7A -178.48(15)
C5A C6A C7A C2A -0.2(2)
N2A C2A C7A C6A 178.28(13)
C3A C2A C7A C6A -0.9(2)

loop_
_cod_related_entry_id
_cod_related_entry_database
_cod_related_entry_code
1 ChemSpider 16405
